data_1506138
loop_
_publ_author_name
'Reddy, B. V. Subba'
'Reddy, Leleti Rajender'
'Corey, E. J.'

_publ_section_title
;
 Novel acetoxylation and C-C coupling reactions at unactivated positions
 in alpha-amino acid derivatives.
;
_journal_issue 15
_journal_name_full 'Organic letters'
_journal_page_first 3391
_journal_page_last 3394
_journal_paper_doi 10.1021/ol061389j
_journal_volume 8
_journal_year 2006
_chemical_formula_moiety 'C30H27N3O4 + C6H6'
_chemical_formula_sum 'C36 H33 N3 O4'
_chemical_formula_weight 571.65
_chemical_name_systematic
; 
 ? 
;
_space_group_IT_number 2
_symmetry_cell_setting triclinic
_symmetry_space_group_name_Hall '-P 1'
_symmetry_space_group_name_H-M 'P -1'
_atom_sites_solution_hydrogens geom
_atom_sites_solution_primary direct
_atom_sites_solution_secondary difmap
_audit_creation_method SHELXL-97
_cell_angle_alpha 105.247(4)
_cell_angle_beta 107.724(4)
_cell_angle_gamma 93.027(4)
_cell_formula_units_Z 2
_cell_length_a 11.1824(18)
_cell_length_b 11.3032(18)
_cell_length_c 12.902(2)
_cell_measurement_reflns_used 650
_cell_measurement_temperature 193(2)
_cell_measurement_theta_max 20.87
_cell_measurement_theta_min 2.50
_cell_volume 1482.9(4)
_computing_cell_refinement 'SMART (BRUKER, V5.625, 2001)'
_computing_data_collection 'ASTRO (BRUKER, V5.007, 1997)'
_computing_data_reduction 'SAINT (BRUKER, V6.22, 2001)'
_computing_molecular_graphics 'SHELXTL (BRUKER, 2000, V6.1)'
_computing_publication_material 'XCIF (Sheldrick and BRUKER, 1997, V5.1)'
_computing_structure_refinement 'SHELXL-97 (Sheldrick, 1997)'
_computing_structure_solution 'SHELXS-97 (Sheldrick, 1990)'
_diffrn_ambient_temperature 193(2)
_diffrn_detector_area_resol_mean 836.6
_diffrn_measured_fraction_theta_full 0.997
_diffrn_measured_fraction_theta_max 0.997
_diffrn_measurement_device_type 'Bruker CCD'
_diffrn_measurement_method '\w, 0.3 deg'
_diffrn_radiation_monochromator graphite
_diffrn_radiation_source 'normal-focus sealed tube'
_diffrn_radiation_type MoK\a
_diffrn_radiation_wavelength 0.71073
_diffrn_reflns_av_R_equivalents 0.0480
_diffrn_reflns_av_sigmaI/netI 0.0852
_diffrn_reflns_limit_h_max 13
_diffrn_reflns_limit_h_min -13
_diffrn_reflns_limit_k_max 13
_diffrn_reflns_limit_k_min -13
_diffrn_reflns_limit_l_max 15
_diffrn_reflns_limit_l_min -14
_diffrn_reflns_number 10036
_diffrn_reflns_theta_full 25.00
_diffrn_reflns_theta_max 25.00
_diffrn_reflns_theta_min 1.73
_diffrn_standards_decay_% 0
_diffrn_standards_interval_count 0
_diffrn_standards_number 0
_exptl_absorpt_coefficient_mu 0.084
_exptl_absorpt_correction_T_max 0.9966
_exptl_absorpt_correction_T_min 0.9916
_exptl_absorpt_correction_type empirical
_exptl_absorpt_process_details SADABS
_exptl_crystal_colour plate
_exptl_crystal_density_diffrn 1.280
_exptl_crystal_density_method 'not measured'
_exptl_crystal_description colorless
_exptl_crystal_F_000 604
_exptl_crystal_size_max 0.10
_exptl_crystal_size_mid 0.10
_exptl_crystal_size_min 0.04
_refine_diff_density_max 0.216
_refine_diff_density_min -0.208
_refine_diff_density_rms 0.043
_refine_ls_extinction_method none
_refine_ls_goodness_of_fit_ref 1.017
_refine_ls_hydrogen_treatment constr
_refine_ls_matrix_type full
_refine_ls_number_parameters 391
_refine_ls_number_reflns 5217
_refine_ls_number_restraints 0
_refine_ls_restrained_S_all 1.017
_refine_ls_R_factor_all 0.1157
_refine_ls_R_factor_gt 0.0666
_refine_ls_shift/su_max 0.000
_refine_ls_shift/su_mean 0.000
_refine_ls_structure_factor_coef Fsqd
_refine_ls_weighting_details 'calc w=1/[\s^2^(Fo^2^)+(0.0601P)^2^+0.0000P] where P=(Fo^2^+2Fc^2^)/3'
_refine_ls_weighting_scheme calc
_refine_ls_wR_factor_gt 0.1327
_refine_ls_wR_factor_ref 0.1578
_reflns_number_gt 3190
_reflns_number_total 5217
_reflns_threshold_expression >2sigma(I)
_cod_data_source_file ol061389jsi20060607_024934.cif
_cod_data_source_block ejc119t
_cod_depositor_comments
;
The following automatic conversions were performed:

'_symmetry_cell_setting' value 'Triclinic' changed to 'triclinic'
according to /home/saulius/struct/CIF-dictionaries/cif_core.dic
dictionary named 'cif_core.dic' version 2.4.1 from
2010-06-29.

'_exptl_absorpt_correction_type' value 'Empirical'
changed to 'empirical' according to
/home/saulius/struct/CIF-dictionaries/cif_core.dic dictionary named
'cif_core.dic' version 2.4.1 from 2010-06-29.

Automatic conversion script
Id: cif_fix_values 1715 2011-07-08 13:25:40Z adriana 
;
_cod_original_sg_symbol_H-M P-1
_cod_database_code 1506138

loop_
_symmetry_equiv_pos_as_xyz
'x, y, z'
'-x, -y, -z'

loop_
_atom_site_label
_atom_site_type_symbol
_atom_site_fract_x
_atom_site_fract_y
_atom_site_fract_z
_atom_site_U_iso_or_equiv
_atom_site_adp_type
_atom_site_occupancy
_atom_site_symmetry_multiplicity
_atom_site_calc_flag
_atom_site_refinement_flags
O1 O -0.1461(2) 0.96197(19) 0.45352(17) 0.0435(6) Uani 1 1 d .
O2 O -0.30911(19) 0.9987(2) 0.09306(17) 0.0448(6) Uani 1 1 d .
O3 O -0.0750(2) 0.8502(2) 0.11872(17) 0.0491(6) Uani 1 1 d .
O4 O 0.47019(19) 1.2379(2) 0.24931(17) 0.0457(6) Uani 1 1 d .
N1 N -0.1935(2) 0.9915(2) 0.27535(18) 0.0322(6) Uani 1 1 d .
N2 N 0.0659(2) 0.8465(2) 0.28586(19) 0.0337(6) Uani 1 1 d .
H2 H 0.0986 0.8876 0.3586 0.040 Uiso 1 1 calc R
N3 N 0.2148(2) 0.7595(2) 0.4458(2) 0.0394(6) Uani 1 1 d .
C1 C -0.2242(3) 0.9649(3) 0.3656(2) 0.0328(7) Uani 1 1 d .
C2 C -0.3637(3) 0.9409(3) 0.3288(2) 0.0339(7) Uani 1 1 d .
C3 C -0.4430(3) 0.9160(3) 0.3868(3) 0.0438(8) Uani 1 1 d .
H3 H -0.4103 0.9113 0.4626 0.053 Uiso 1 1 calc R
C4 C -0.5727(3) 0.8980(3) 0.3292(3) 0.0486(9) Uani 1 1 d .
H4 H -0.6299 0.8807 0.3664 0.058 Uiso 1 1 calc R
C5 C -0.6204(3) 0.9046(3) 0.2194(3) 0.0449(8) Uani 1 1 d .
H5 H -0.7096 0.8907 0.1822 0.054 Uiso 1 1 calc R
C6 C -0.5405(3) 0.9311(3) 0.1621(3) 0.0403(8) Uani 1 1 d .
H6 H -0.5729 0.9369 0.0868 0.048 Uiso 1 1 calc R
C7 C -0.4121(3) 0.9486(2) 0.2195(2) 0.0317(7) Uani 1 1 d .
C8 C -0.3043(3) 0.9812(3) 0.1826(2) 0.0337(7) Uani 1 1 d .
C9 C -0.0609(3) 1.0181(3) 0.2816(2) 0.0336(7) Uani 1 1 d .
H9 H -0.0055 1.0455 0.3632 0.040 Uiso 1 1 calc R
C10 C -0.0242(3) 0.8967(3) 0.2201(3) 0.0334(7) Uani 1 1 d .
C11 C -0.0407(3) 1.1178(3) 0.2254(2) 0.0353(7) Uani 1 1 d .
H11 H -0.0901 1.0823 0.1426 0.042 Uiso 1 1 calc R
C12 C -0.0944(3) 1.2383(3) 0.2674(3) 0.0437(8) Uani 1 1 d .
H12 H -0.1821 1.2129 0.2657 0.052 Uiso 1 1 calc R
C13 C -0.0207(3) 1.3168(3) 0.3883(3) 0.0604(10) Uani 1 1 d .
H13A H 0.0644 1.3484 0.3922 0.091 Uiso 1 1 calc R
H13B H -0.0137 1.2661 0.4403 0.091 Uiso 1 1 calc R
H13C H -0.0652 1.3866 0.4103 0.091 Uiso 1 1 calc R
C14 C -0.1067(4) 1.3141(3) 0.1834(3) 0.0692(12) Uani 1 1 d .
H14A H -0.1489 1.3857 0.2055 0.104 Uiso 1 1 calc R
H14B H -0.1569 1.2623 0.1067 0.104 Uiso 1 1 calc R
H14C H -0.0221 1.3428 0.1842 0.104 Uiso 1 1 calc R
C15 C 0.0979(3) 1.1412(3) 0.2332(2) 0.0330(7) Uani 1 1 d .
C16 C 0.2001(3) 1.1684(3) 0.3337(2) 0.0363(7) Uani 1 1 d .
H16 H 0.1855 1.1653 0.4017 0.044 Uiso 1 1 calc R
C17 C 0.3229(3) 1.1998(3) 0.3367(2) 0.0377(8) Uani 1 1 d .
H17 H 0.3913 1.2190 0.4064 0.045 Uiso 1 1 calc R
C18 C 0.3453(3) 1.2031(3) 0.2376(3) 0.0361(7) Uani 1 1 d .
C19 C 0.2472(3) 1.1726(3) 0.1365(2) 0.0350(7) Uani 1 1 d .
H19 H 0.2628 1.1718 0.0680 0.042 Uiso 1 1 calc R
C20 C 0.1247(3) 1.1427(3) 0.1352(2) 0.0370(7) Uani 1 1 d .
H20 H 0.0569 1.1227 0.0650 0.044 Uiso 1 1 calc R
C21 C 0.4971(3) 1.2510(3) 0.1518(3) 0.0520(9) Uani 1 1 d .
H21A H 0.4740 1.1708 0.0928 0.078 Uiso 1 1 calc R
H21B H 0.5878 1.2796 0.1726 0.078 Uiso 1 1 calc R
H21C H 0.4479 1.3116 0.1229 0.078 Uiso 1 1 calc R
C22 C 0.1119(3) 0.7354(3) 0.2489(2) 0.0338(7) Uani 1 1 d .
C23 C 0.0912(3) 0.6718(3) 0.1371(3) 0.0443(8) Uani 1 1 d .
H23 H 0.0424 0.7026 0.0782 0.053 Uiso 1 1 calc R
C24 C 0.1422(3) 0.5609(3) 0.1096(3) 0.0571(10) Uani 1 1 d .
H24 H 0.1274 0.5185 0.0318 0.069 Uiso 1 1 calc R
C25 C 0.2110(3) 0.5133(3) 0.1900(3) 0.0583(10) Uani 1 1 d .
H25 H 0.2424 0.4373 0.1689 0.070 Uiso 1 1 calc R
C26 C 0.2363(3) 0.5769(3) 0.3058(3) 0.0432(8) Uani 1 1 d .
C27 C 0.3117(3) 0.5371(3) 0.3958(3) 0.0560(10) Uani 1 1 d .
H27 H 0.3440 0.4607 0.3798 0.067 Uiso 1 1 calc R
C28 C 0.3385(3) 0.6068(3) 0.5046(3) 0.0547(10) Uani 1 1 d .
H28 H 0.3901 0.5807 0.5656 0.066 Uiso 1 1 calc R
C29 C 0.2889(3) 0.7184(3) 0.5259(3) 0.0499(9) Uani 1 1 d .
H29 H 0.3099 0.7676 0.6028 0.060 Uiso 1 1 calc R
C30 C 0.1887(3) 0.6895(3) 0.3363(3) 0.0351(7) Uani 1 1 d .
C1S C 0.5376(5) 0.6093(4) 0.1863(5) 0.0889(15) Uani 1 1 d .
H1S H 0.4478 0.5996 0.1544 0.107 Uiso 1 1 calc R
C2S C 0.5928(5) 0.6070(4) 0.2931(4) 0.0775(13) Uani 1 1 d .
H2S H 0.5413 0.5951 0.3371 0.093 Uiso 1 1 calc R
C3S C 0.7177(5) 0.6209(4) 0.3389(4) 0.0813(14) Uani 1 1 d .
H3S H 0.7541 0.6188 0.4152 0.098 Uiso 1 1 calc R
C4S C 0.7927(5) 0.6374(4) 0.2809(6) 0.0940(16) Uani 1 1 d .
H4S H 0.8821 0.6475 0.3157 0.113 Uiso 1 1 calc R
C5S C 0.7437(8) 0.6403(4) 0.1732(6) 0.113(2) Uani 1 1 d .
H5S H 0.7979 0.6519 0.1315 0.136 Uiso 1 1 calc R
C6S C 0.6131(9) 0.6261(4) 0.1230(4) 0.116(2) Uani 1 1 d .
H6S H 0.5765 0.6280 0.0468 0.139 Uiso 1 1 calc R

loop_
_atom_site_aniso_label
_atom_site_aniso_U_11
_atom_site_aniso_U_22
_atom_site_aniso_U_33
_atom_site_aniso_U_23
_atom_site_aniso_U_13
_atom_site_aniso_U_12
O1 0.0401(13) 0.0573(14) 0.0354(12) 0.0240(11) 0.0078(11) 0.0024(11)
O2 0.0387(13) 0.0690(15) 0.0322(12) 0.0241(12) 0.0117(10) 0.0073(11)
O3 0.0580(16) 0.0568(14) 0.0306(13) 0.0152(12) 0.0081(11) 0.0188(12)
O4 0.0308(13) 0.0655(15) 0.0464(13) 0.0252(12) 0.0139(10) 0.0029(11)
N1 0.0286(14) 0.0392(14) 0.0313(14) 0.0154(12) 0.0093(11) 0.0038(11)
N2 0.0324(15) 0.0369(14) 0.0316(14) 0.0111(12) 0.0085(11) 0.0101(12)
N3 0.0348(16) 0.0483(16) 0.0426(16) 0.0228(14) 0.0143(12) 0.0116(12)
C1 0.0401(19) 0.0324(16) 0.0272(16) 0.0128(14) 0.0103(15) 0.0005(14)
C2 0.0359(18) 0.0331(16) 0.0347(17) 0.0141(15) 0.0109(14) 0.0033(14)
C3 0.050(2) 0.0488(19) 0.0440(19) 0.0242(17) 0.0232(17) 0.0041(17)
C4 0.044(2) 0.052(2) 0.061(2) 0.0221(19) 0.0299(18) -0.0015(17)
C5 0.0317(19) 0.047(2) 0.057(2) 0.0173(18) 0.0145(16) 0.0000(15)
C6 0.039(2) 0.0403(18) 0.0419(19) 0.0160(16) 0.0101(15) 0.0043(15)
C7 0.0334(18) 0.0312(16) 0.0327(17) 0.0106(14) 0.0130(14) 0.0041(14)
C8 0.0368(19) 0.0373(17) 0.0304(17) 0.0132(15) 0.0125(14) 0.0092(14)
C9 0.0309(17) 0.0407(17) 0.0338(17) 0.0162(15) 0.0122(14) 0.0064(14)
C10 0.0330(18) 0.0417(18) 0.0318(18) 0.0185(15) 0.0131(14) 0.0050(14)
C11 0.0361(18) 0.0392(17) 0.0363(17) 0.0156(15) 0.0161(14) 0.0063(14)
C12 0.039(2) 0.0400(18) 0.059(2) 0.0151(18) 0.0245(17) 0.0066(15)
C13 0.057(2) 0.047(2) 0.078(3) 0.006(2) 0.033(2) 0.0128(18)
C14 0.078(3) 0.062(2) 0.097(3) 0.049(2) 0.046(2) 0.028(2)
C15 0.0343(18) 0.0332(16) 0.0361(17) 0.0144(14) 0.0141(14) 0.0065(14)
C16 0.044(2) 0.0381(17) 0.0361(17) 0.0182(15) 0.0210(15) 0.0066(15)
C17 0.0370(19) 0.0433(18) 0.0339(17) 0.0157(15) 0.0095(14) 0.0052(15)
C18 0.0348(19) 0.0390(17) 0.0413(19) 0.0167(16) 0.0171(15) 0.0104(15)
C19 0.0377(19) 0.0428(18) 0.0323(17) 0.0178(15) 0.0160(15) 0.0102(15)
C20 0.0345(19) 0.0413(18) 0.0353(17) 0.0133(15) 0.0099(14) 0.0066(15)
C21 0.043(2) 0.069(2) 0.057(2) 0.028(2) 0.0271(18) 0.0062(18)
C22 0.0271(17) 0.0366(17) 0.0380(18) 0.0099(15) 0.0121(14) 0.0047(14)
C23 0.0325(19) 0.049(2) 0.044(2) 0.0073(17) 0.0082(15) 0.0077(16)
C24 0.045(2) 0.055(2) 0.054(2) -0.007(2) 0.0107(18) 0.0084(19)
C25 0.041(2) 0.0387(19) 0.078(3) -0.001(2) 0.010(2) 0.0115(17)
C26 0.0321(19) 0.0334(17) 0.060(2) 0.0121(18) 0.0107(16) 0.0064(15)
C27 0.047(2) 0.0352(19) 0.085(3) 0.021(2) 0.017(2) 0.0154(17)
C28 0.048(2) 0.054(2) 0.069(3) 0.037(2) 0.0126(19) 0.0166(18)
C29 0.046(2) 0.064(2) 0.052(2) 0.029(2) 0.0205(18) 0.0167(18)
C30 0.0261(17) 0.0379(17) 0.0431(19) 0.0140(16) 0.0128(14) 0.0022(14)
C1S 0.069(3) 0.055(3) 0.123(5) 0.034(3) 0.000(3) 0.002(2)
C2S 0.089(4) 0.070(3) 0.092(4) 0.032(3) 0.049(3) 0.011(3)
C3S 0.091(4) 0.069(3) 0.074(3) 0.025(3) 0.010(3) -0.001(3)
C4S 0.069(3) 0.062(3) 0.155(5) 0.021(4) 0.053(4) 0.004(2)
C5S 0.177(7) 0.057(3) 0.131(5) 0.001(4) 0.117(5) -0.022(4)
C6S 0.210(8) 0.057(3) 0.059(3) 0.024(3) 0.015(4) -0.024(4)

loop_
_atom_type_symbol
_atom_type_description
_atom_type_scat_dispersion_real
_atom_type_scat_dispersion_imag
_atom_type_scat_source
C C 0.0033 0.0016 'International Tables Vol C Tables 4.2.6.8 and 6.1.1.4'
H H 0.0000 0.0000 'International Tables Vol C Tables 4.2.6.8 and 6.1.1.4'
N N 0.0061 0.0033 'International Tables Vol C Tables 4.2.6.8 and 6.1.1.4'
O O 0.0106 0.0060 'International Tables Vol C Tables 4.2.6.8 and 6.1.1.4'

loop_
_geom_angle_atom_site_label_1
_geom_angle_atom_site_label_2
_geom_angle_atom_site_label_3
_geom_angle
C18 O4 C21 117.8(2)
C1 N1 C8 110.6(2)
C1 N1 C9 121.5(2)
C8 N1 C9 127.8(2)
C10 N2 C22 126.3(2)
C10 N2 H2 116.8
C22 N2 H2 116.8
C29 N3 C30 117.1(3)
O1 C1 N1 123.9(3)
O1 C1 C2 129.7(3)
N1 C1 C2 106.4(2)
C7 C2 C3 121.2(3)
C7 C2 C1 108.7(2)
C3 C2 C1 130.1(3)
C2 C3 C4 116.9(3)
C2 C3 H3 121.6
C4 C3 H3 121.6
C5 C4 C3 121.7(3)
C5 C4 H4 119.1
C3 C4 H4 119.1
C4 C5 C6 121.2(3)
C4 C5 H5 119.4
C6 C5 H5 119.4
C7 C6 C5 117.0(3)
C7 C6 H6 121.5
C5 C6 H6 121.5
C2 C7 C6 122.1(3)
C2 C7 C8 108.3(3)
C6 C7 C8 129.5(3)
O2 C8 N1 126.4(3)
O2 C8 C7 127.7(3)
N1 C8 C7 105.9(2)
N1 C9 C11 113.0(2)
N1 C9 C10 107.3(2)
C11 C9 C10 109.0(2)
N1 C9 H9 109.2
C11 C9 H9 109.2
C10 C9 H9 109.2
O3 C10 N2 123.2(3)
O3 C10 C9 120.4(3)
N2 C10 C9 116.4(2)
C15 C11 C9 110.9(2)
C15 C11 C12 113.2(2)
C9 C11 C12 113.7(2)
C15 C11 H11 106.1
C9 C11 H11 106.1
C12 C11 H11 106.1
C13 C12 C14 111.1(3)
C13 C12 C11 114.9(3)
C14 C12 C11 109.5(3)
C13 C12 H12 107.0
C14 C12 H12 107.0
C11 C12 H12 107.0
C12 C13 H13A 109.5
C12 C13 H13B 109.5
H13A C13 H13B 109.5
C12 C13 H13C 109.5
H13A C13 H13C 109.5
H13B C13 H13C 109.5
C12 C14 H14A 109.5
C12 C14 H14B 109.5
H14A C14 H14B 109.5
C12 C14 H14C 109.5
H14A C14 H14C 109.5
H14B C14 H14C 109.5
C16 C15 C20 117.1(3)
C16 C15 C11 124.4(3)
C20 C15 C11 118.4(3)
C17 C16 C15 121.5(3)
C17 C16 H16 119.3
C15 C16 H16 119.3
C18 C17 C16 119.6(3)
C18 C17 H17 120.2
C16 C17 H17 120.2
C19 C18 O4 124.2(3)
C19 C18 C17 120.2(3)
O4 C18 C17 115.6(3)
C18 C19 C20 119.3(3)
C18 C19 H19 120.3
C20 C19 H19 120.3
C19 C20 C15 122.1(3)
C19 C20 H20 118.9
C15 C20 H20 118.9
O4 C21 H21A 109.5
O4 C21 H21B 109.5
H21A C21 H21B 109.5
O4 C21 H21C 109.5
H21A C21 H21C 109.5
H21B C21 H21C 109.5
C23 C22 N2 124.9(3)
C23 C22 C30 119.0(3)
N2 C22 C30 116.1(3)
C22 C23 C24 120.1(3)
C22 C23 H23 119.9
C24 C23 H23 119.9
C25 C24 C23 122.0(3)
C25 C24 H24 119.0
C23 C24 H24 119.0
C24 C25 C26 119.6(3)
C24 C25 H25 120.2
C26 C25 H25 120.2
C27 C26 C25 123.6(3)
C27 C26 C30 116.6(3)
C25 C26 C30 119.7(3)
C28 C27 C26 120.3(3)
C28 C27 H27 119.8
C26 C27 H27 119.8
C27 C28 C29 118.7(3)
C27 C28 H28 120.6
C29 C28 H28 120.6
N3 C29 C28 124.1(3)
N3 C29 H29 118.0
C28 C29 H29 118.0
N3 C30 C26 123.2(3)
N3 C30 C22 117.4(3)
C26 C30 C22 119.4(3)
C2S C1S C6S 118.8(5)
C2S C1S H1S 120.6
C6S C1S H1S 120.6
C3S C2S C1S 121.4(4)
C3S C2S H2S 119.3
C1S C2S H2S 119.3
C4S C3S C2S 121.3(5)
C4S C3S H3S 119.4
C2S C3S H3S 119.4
C3S C4S C5S 120.5(5)
C3S C4S H4S 119.8
C5S C4S H4S 119.8
C4S C5S C6S 119.5(5)
C4S C5S H5S 120.3
C6S C5S H5S 120.3
C1S C6S C5S 118.5(5)
C1S C6S H6S 120.7
C5S C6S H6S 120.7

loop_
_geom_bond_atom_site_label_1
_geom_bond_atom_site_label_2
_geom_bond_distance
O1 C1 1.213(3)
O2 C8 1.209(3)
O3 C10 1.210(3)
O4 C18 1.382(3)
O4 C21 1.420(3)
N1 C1 1.407(3)
N1 C8 1.410(3)
N1 C9 1.470(3)
N2 C10 1.361(3)
N2 C22 1.404(4)
N2 H2 0.8800
N3 C29 1.320(4)
N3 C30 1.359(4)
C1 C2 1.473(4)
C2 C7 1.376(4)
C2 C3 1.384(4)
C3 C4 1.389(4)
C3 H3 0.9500
C4 C5 1.377(4)
C4 H4 0.9500
C5 C6 1.388(4)
C5 H5 0.9500
C6 C7 1.376(4)
C6 H6 0.9500
C7 C8 1.486(4)
C9 C11 1.533(4)
C9 C10 1.538(4)
C9 H9 1.0000
C11 C15 1.527(4)
C11 C12 1.550(4)
C11 H11 1.0000
C12 C13 1.520(4)
C12 C14 1.528(4)
C12 H12 1.0000
C13 H13A 0.9800
C13 H13B 0.9800
C13 H13C 0.9800
C14 H14A 0.9800
C14 H14B 0.9800
C14 H14C 0.9800
C15 C16 1.389(4)
C15 C20 1.390(4)
C16 C17 1.386(4)
C16 H16 0.9500
C17 C18 1.385(4)
C17 H17 0.9500
C18 C19 1.370(4)
C19 C20 1.387(4)
C19 H19 0.9500
C20 H20 0.9500
C21 H21A 0.9800
C21 H21B 0.9800
C21 H21C 0.9800
C22 C23 1.372(4)
C22 C30 1.430(4)
C23 C24 1.410(5)
C23 H23 0.9500
C24 C25 1.346(5)
C24 H24 0.9500
C25 C26 1.409(5)
C25 H25 0.9500
C26 C27 1.407(4)
C26 C30 1.412(4)
C27 C28 1.348(5)
C27 H27 0.9500
C28 C29 1.400(5)
C28 H28 0.9500
C29 H29 0.9500
C1S C2S 1.336(6)
C1S C6S 1.378(7)
C1S H1S 0.9500
C2S C3S 1.323(6)
C2S H2S 0.9500
C3S C4S 1.319(6)
C3S H3S 0.9500
C4S C5S 1.339(7)
C4S H4S 0.9500
C5S C6S 1.386(8)
C5S H5S 0.9500
C6S H6S 0.9500

loop_
_geom_hbond_atom_site_label_D
_geom_hbond_atom_site_label_H
_geom_hbond_atom_site_label_A
_geom_hbond_distance_DH
_geom_hbond_distance_HA
_geom_hbond_distance_DA
_geom_hbond_angle_DHA
_geom_hbond_site_symmetry_A
N2 H2 O1 0.88 2.45 3.306(3) 164.4 2_576

loop_
_geom_torsion_atom_site_label_1
_geom_torsion_atom_site_label_2
_geom_torsion_atom_site_label_3
_geom_torsion_atom_site_label_4
_geom_torsion
C8 N1 C1 O1 176.8(3)
C9 N1 C1 O1 0.1(4)
C8 N1 C1 C2 -2.2(3)
C9 N1 C1 C2 -178.9(2)
O1 C1 C2 C7 -176.7(3)
N1 C1 C2 C7 2.2(3)
O1 C1 C2 C3 4.3(5)
N1 C1 C2 C3 -176.8(3)
C7 C2 C3 C4 0.6(4)
C1 C2 C3 C4 179.6(3)
C2 C3 C4 C5 0.0(5)
C3 C4 C5 C6 -0.8(5)
C4 C5 C6 C7 0.9(5)
C3 C2 C7 C6 -0.5(5)
C1 C2 C7 C6 -179.7(3)
C3 C2 C7 C8 177.7(3)
C1 C2 C7 C8 -1.4(3)
C5 C6 C7 C2 -0.2(4)
C5 C6 C7 C8 -178.1(3)
C1 N1 C8 O2 179.7(3)
C9 N1 C8 O2 -3.8(5)
C1 N1 C8 C7 1.4(3)
C9 N1 C8 C7 177.8(2)
C2 C7 C8 O2 -178.3(3)
C6 C7 C8 O2 -0.2(5)
C2 C7 C8 N1 0.1(3)
C6 C7 C8 N1 178.2(3)
C1 N1 C9 C11 -143.1(3)
C8 N1 C9 C11 40.8(4)
C1 N1 C9 C10 96.7(3)
C8 N1 C9 C10 -79.3(3)
C22 N2 C10 O3 -1.1(5)
C22 N2 C10 C9 178.4(2)
N1 C9 C10 O3 65.7(3)
C11 C9 C10 O3 -57.0(3)
N1 C9 C10 N2 -113.9(3)
C11 C9 C10 N2 123.4(3)
N1 C9 C11 C15 -179.5(2)
C10 C9 C11 C15 -60.3(3)
N1 C9 C11 C12 51.6(3)
C10 C9 C11 C12 170.8(3)
C15 C11 C12 C13 -56.2(3)
C9 C11 C12 C13 71.5(3)
C15 C11 C12 C14 69.5(3)
C9 C11 C12 C14 -162.8(3)
C9 C11 C15 C16 -52.6(4)
C12 C11 C15 C16 76.5(4)
C9 C11 C15 C20 131.3(3)
C12 C11 C15 C20 -99.5(3)
C20 C15 C16 C17 2.1(4)
C11 C15 C16 C17 -173.9(3)
C15 C16 C17 C18 -0.7(4)
C21 O4 C18 C19 4.6(4)
C21 O4 C18 C17 -175.8(3)
C16 C17 C18 C19 -1.6(5)
C16 C17 C18 O4 178.7(3)
O4 C18 C19 C20 -178.0(3)
C17 C18 C19 C20 2.3(4)
C18 C19 C20 C15 -0.9(5)
C16 C15 C20 C19 -1.3(4)
C11 C15 C20 C19 175.0(3)
C10 N2 C22 C23 13.2(4)
C10 N2 C22 C30 -168.7(3)
N2 C22 C23 C24 179.9(3)
C30 C22 C23 C24 1.8(4)
C22 C23 C24 C25 0.5(5)
C23 C24 C25 C26 -1.6(5)
C24 C25 C26 C27 -177.2(3)
C24 C25 C26 C30 0.3(5)
C25 C26 C27 C28 175.7(3)
C30 C26 C27 C28 -1.8(5)
C26 C27 C28 C29 0.6(5)
C30 N3 C29 C28 -1.7(5)
C27 C28 C29 N3 1.3(5)
C29 N3 C30 C26 0.3(4)
C29 N3 C30 C22 -178.0(3)
C27 C26 C30 N3 1.4(4)
C25 C26 C30 N3 -176.3(3)
C27 C26 C30 C22 179.7(3)
C25 C26 C30 C22 2.1(4)
C23 C22 C30 N3 175.3(3)
N2 C22 C30 N3 -2.9(4)
C23 C22 C30 C26 -3.1(4)
N2 C22 C30 C26 178.7(2)
C6S C1S C2S C3S 0.3(7)
C1S C2S C3S C4S -0.1(7)
C2S C3S C4S C5S -0.2(8)
C3S C4S C5S C6S 0.3(8)
C2S C1S C6S C5S -0.2(7)
C4S C5S C6S C1S -0.1(8)
